data_7030005
loop_
_publ_author_name
'Stanford, Martin W.'
'Knight, Fergus R.'
'Athukorala Arachchige, Kasun S.'
'Sanz Camacho, Paula'
'Ashbrook, Sharon E.'
'B\"uhl, Michael'
'Slawin, Alexandra M. Z.'
'Woollins, J. Derek'

_publ_section_title
;
 Probing interactions through space using spin-spin coupling.
;
_journal_issue 17
_journal_name_full 'Dalton transactions (Cambridge, England : 2003)'
_journal_page_first 6548
_journal_page_last 6560
_journal_paper_doi 10.1039/c4dt00408f
_journal_volume 43
_journal_year 2014
_chemical_formula_moiety 'C25 H20 O Se Te'
_chemical_formula_sum 'C25 H20 O Se Te'
_chemical_formula_weight 542.99
_space_group_IT_number 14
_symmetry_cell_setting monoclinic
_symmetry_Int_Tables_number 14
_symmetry_space_group_name_Hall '-P 2yn'
_symmetry_space_group_name_H-M 'P 1 21/n 1'
_atom_sites_solution_hydrogens geom
_atom_sites_solution_primary direct
_atom_sites_solution_secondary difmap
_cell_angle_alpha 90.0000
_cell_angle_beta 99.96(4)
_cell_angle_gamma 90.0000
_cell_formula_units_Z 4
_cell_length_a 8.212(5)
_cell_length_b 11.4420(15)
_cell_length_c 22.113(3)
_cell_measurement_reflns_used 10302
_cell_measurement_temperature 125
_cell_measurement_theta_max 26.12
_cell_measurement_theta_min 1.78
_cell_volume 2046.5(13)
_computing_cell_refinement 'CrystalClear-SM Expert 2.0 r5'
_computing_data_collection 'CrystalClear-SM Expert 2.0 r5 (Rigaku, 2010)'
_computing_data_reduction 'CrystalClear-SM Expert 2.0 r5'
_computing_molecular_graphics 'CrystalStructure 4.0'
_computing_publication_material 'CrystalStructure 4.0 (Rigaku, 2010)'
_computing_structure_refinement 'SHELXL97 (Sheldrick, 2008)'
_computing_structure_solution SIR97
_diffrn_ambient_temperature 125
_diffrn_detector_area_resol_mean 14.286
_diffrn_measured_fraction_theta_full 1.000
_diffrn_measured_fraction_theta_max 1.000
_diffrn_measurement_device_type 'Rigaku Saturn70'
_diffrn_measurement_method \w
_diffrn_radiation_type 'Mo K\a'
_diffrn_radiation_wavelength 0.71075
_diffrn_reflns_av_R_equivalents 0.0961
_diffrn_reflns_limit_h_max 9
_diffrn_reflns_limit_h_min -9
_diffrn_reflns_limit_k_max 13
_diffrn_reflns_limit_k_min -12
_diffrn_reflns_limit_l_max 25
_diffrn_reflns_limit_l_min -26
_diffrn_reflns_number 15073
_diffrn_reflns_theta_full 25.00
_diffrn_reflns_theta_max 25.00
_diffrn_standards_number 0
_exptl_absorpt_coefficient_mu 3.246
_exptl_absorpt_correction_T_max 0.907
_exptl_absorpt_correction_T_min 0.486
_exptl_absorpt_correction_type multi-scan
_exptl_absorpt_process_details 'REQAB (Rigaku, 1998)'
_exptl_crystal_colour colorless
_exptl_crystal_density_diffrn 1.762
_exptl_crystal_density_method 'not measured'
_exptl_crystal_description chunk
_exptl_crystal_F_000 1056.00
_exptl_crystal_size_max 0.150
_exptl_crystal_size_mid 0.120
_exptl_crystal_size_min 0.030
_refine_diff_density_max 1.000
_refine_diff_density_min -2.120
_refine_ls_extinction_method none
_refine_ls_goodness_of_fit_ref 1.065
_refine_ls_hydrogen_treatment constr
_refine_ls_number_parameters 253
_refine_ls_number_reflns 3606
_refine_ls_number_restraints 0
_refine_ls_R_factor_gt 0.0667
_refine_ls_shift/su_max 0.001
_refine_ls_structure_factor_coef Fsqd
_refine_ls_weighting_details 'w = 1/[\s^2^(Fo^2^)+(0.0977P)^2^+2.1549P] where P=(Fo^2^+2Fc^2^)/3'
_refine_ls_weighting_scheme calc
_refine_ls_wR_factor_ref 0.1918
_reflns_number_gt 2387
_reflns_number_total 3606
_reflns_threshold_expression F^2^>2.0\s(F^2^)
_cod_data_source_file c4dt00408f2.cif
_cod_data_source_block mws-21-fs
_cod_original_cell_volume 2046.4(12)
_cod_database_code 7030005

loop_
_symmetry_equiv_pos_site_id
_symmetry_equiv_pos_as_xyz
1 +X,+Y,+Z
2 1/2-X,1/2+Y,1/2-Z
3 -X,-Y,-Z
4 1/2+X,1/2-Y,1/2+Z

loop_
_atom_site_label
_atom_site_type_symbol
_atom_site_fract_x
_atom_site_fract_y
_atom_site_fract_z
_atom_site_U_iso_or_equiv
_atom_site_adp_type
_atom_site_occupancy
_atom_site_symmetry_multiplicity
_atom_site_calc_flag
_atom_site_refinement_flags
Te1 Te 0.35908(8) 0.38422(6) 1.00839(3) 0.0517(3) Uani 1.0 4 d .
Se1 Se 0.32858(14) 0.22965(13) 0.88563(5) 0.0749(5) Uani 1.0 4 d .
O1 O 0.3617(9) 0.6504(6) 1.2567(3) 0.0519(17) Uani 1.0 4 d .
C1 C 0.1281(12) 0.2939(8) 1.0076(5) 0.045(3) Uani 1.0 4 d .
C2 C 0.0400(12) 0.3172(8) 1.0530(5) 0.047(3) Uani 1.0 4 d .
C3 C -0.1066(13) 0.2614(9) 1.0598(5) 0.051(3) Uani 1.0 4 d .
C4 C -0.1676(14) 0.1763(9) 1.0186(5) 0.055(3) Uani 1.0 4 d .
C5 C -0.0806(14) 0.1499(8) 0.9708(5) 0.052(3) Uani 1.0 4 d .
C6 C -0.1599(17) 0.0600(9) 0.9332(6) 0.068(4) Uani 1.0 4 d .
C7 C -0.093(2) 0.0242(11) 0.8845(7) 0.083(5) Uani 1.0 4 d .
C8 C 0.0520(19) 0.0760(12) 0.8750(6) 0.077(4) Uani 1.0 4 d .
C9 C 0.1336(14) 0.1647(10) 0.9101(5) 0.060(3) Uani 1.0 4 d .
C10 C 0.0667(14) 0.2061(8) 0.9623(5) 0.052(3) Uani 1.0 4 d .
C11 C -0.3194(16) 0.1003(9) 1.0128(6) 0.065(4) Uani 1.0 4 d .
C12 C -0.3156(16) 0.0247(10) 0.9565(6) 0.074(4) Uani 1.0 4 d .
C13 C 0.3537(11) 0.4764(8) 1.0919(4) 0.039(2) Uani 1.0 4 d .
C14 C 0.4430(12) 0.4349(9) 1.1468(5) 0.047(3) Uani 1.0 4 d .
C15 C 0.4449(12) 0.4941(9) 1.2007(5) 0.046(3) Uani 1.0 4 d .
C16 C 0.3564(12) 0.5985(9) 1.2005(5) 0.044(3) Uani 1.0 4 d .
C17 C 0.2670(12) 0.6424(9) 1.1457(5) 0.043(3) Uani 1.0 4 d .
C18 C 0.2692(11) 0.5809(8) 1.0919(5) 0.040(3) Uani 1.0 4 d .
C19 C 0.2596(14) 0.7491(9) 1.2602(5) 0.055(3) Uani 1.0 4 d .
C20 C 0.2217(12) 0.3304(10) 0.8204(5) 0.054(3) Uani 1.0 4 d .
C21 C 0.2295(14) 0.3017(11) 0.7607(6) 0.062(3) Uani 1.0 4 d .
C22 C 0.1560(16) 0.3745(10) 0.7142(6) 0.067(4) Uani 1.0 4 d .
C23 C 0.0714(15) 0.4758(11) 0.7284(6) 0.067(4) Uani 1.0 4 d .
C24 C 0.0621(14) 0.5019(10) 0.7885(6) 0.058(3) Uani 1.0 4 d .
C25 C 0.1379(13) 0.4287(10) 0.8344(6) 0.057(3) Uani 1.0 4 d .
H2 H 0.0815 0.3756 1.0821 0.0568 Uiso 1.0 4 calc R
H3 H -0.1630 0.2822 1.0922 0.0615 Uiso 1.0 4 calc R
H7 H -0.1446 -0.0349 0.8576 0.0995 Uiso 1.0 4 calc R
H8 H 0.0996 0.0483 0.8415 0.0922 Uiso 1.0 4 calc R
H11A H -0.4208 0.1488 1.0072 0.0781 Uiso 1.0 4 calc R
H11B H -0.3162 0.0512 1.0498 0.0781 Uiso 1.0 4 calc R
H12A H -0.3121 -0.0592 0.9676 0.0892 Uiso 1.0 4 calc R
H12B H -0.4145 0.0392 0.9248 0.0892 Uiso 1.0 4 calc R
H14 H 0.5037 0.3642 1.1469 0.0560 Uiso 1.0 4 calc R
H15 H 0.5058 0.4644 1.2380 0.0556 Uiso 1.0 4 calc R
H17 H 0.2059 0.7129 1.1453 0.0522 Uiso 1.0 4 calc R
H18 H 0.2116 0.6112 1.0542 0.0484 Uiso 1.0 4 calc R
H19A H 0.1436 0.7273 1.2465 0.0658 Uiso 1.0 4 calc R
H19B H 0.2898 0.8113 1.2337 0.0658 Uiso 1.0 4 calc R
H19C H 0.2747 0.7769 1.3027 0.0658 Uiso 1.0 4 calc R
H21 H 0.2848 0.2327 0.7515 0.0738 Uiso 1.0 4 calc R
H22 H 0.1621 0.3567 0.6727 0.0807 Uiso 1.0 4 calc R
H23 H 0.0208 0.5261 0.6964 0.0799 Uiso 1.0 4 calc R
H24 H 0.0043 0.5693 0.7982 0.0697 Uiso 1.0 4 calc R
H25 H 0.1324 0.4460 0.8760 0.0689 Uiso 1.0 4 calc R

loop_
_atom_site_aniso_label
_atom_site_aniso_U_11
_atom_site_aniso_U_22
_atom_site_aniso_U_33
_atom_site_aniso_U_12
_atom_site_aniso_U_13
_atom_site_aniso_U_23
Te1 0.0420(4) 0.0713(5) 0.0409(5) 0.0136(4) 0.0046(3) -0.0146(4)
Se1 0.0536(7) 0.1166(11) 0.0486(8) 0.0444(7) -0.0073(6) -0.0344(7)
O1 0.059(5) 0.062(5) 0.036(4) -0.004(4) 0.011(4) -0.014(4)
C1 0.046(6) 0.042(6) 0.041(6) 0.012(5) -0.006(5) 0.000(5)
C2 0.053(6) 0.040(6) 0.046(7) 0.003(5) -0.001(5) -0.000(5)
C3 0.059(7) 0.051(6) 0.041(6) 0.006(5) 0.001(5) 0.011(5)
C4 0.066(7) 0.043(6) 0.051(7) -0.011(6) -0.009(6) 0.014(5)
C5 0.066(7) 0.028(5) 0.054(7) 0.010(5) -0.010(6) 0.006(5)
C6 0.103(10) 0.029(6) 0.056(8) 0.019(6) -0.028(7) -0.002(6)
C7 0.106(11) 0.047(7) 0.071(10) 0.022(8) -0.054(9) -0.015(7)
C8 0.107(11) 0.066(8) 0.047(8) 0.046(8) -0.019(7) -0.022(6)
C9 0.069(7) 0.060(7) 0.043(7) 0.045(6) -0.010(6) -0.017(6)
C10 0.074(8) 0.037(6) 0.038(6) 0.031(6) -0.012(5) -0.003(5)
C11 0.077(8) 0.044(6) 0.063(8) -0.007(6) -0.017(7) 0.012(6)
C12 0.087(9) 0.042(6) 0.078(9) -0.000(6) -0.029(8) 0.018(6)
C13 0.031(5) 0.056(6) 0.029(5) 0.002(5) 0.007(4) -0.001(5)
C14 0.042(6) 0.042(5) 0.055(7) 0.008(5) 0.003(5) 0.000(5)
C15 0.049(6) 0.051(6) 0.037(6) 0.002(5) 0.003(5) 0.009(5)
C16 0.044(6) 0.055(6) 0.037(6) -0.015(5) 0.015(5) 0.002(5)
C17 0.042(6) 0.047(6) 0.043(6) -0.006(5) 0.012(5) 0.006(5)
C18 0.047(6) 0.039(5) 0.035(6) 0.013(5) 0.007(5) 0.002(4)
C19 0.064(7) 0.051(6) 0.055(7) -0.005(6) 0.026(6) -0.018(5)
C20 0.035(5) 0.068(7) 0.057(7) 0.002(5) 0.002(5) -0.016(6)
C21 0.051(6) 0.087(9) 0.051(8) -0.016(6) 0.021(6) -0.027(7)
C22 0.086(9) 0.064(8) 0.058(8) -0.036(7) 0.028(7) -0.013(7)
C23 0.077(8) 0.063(7) 0.058(8) -0.025(7) 0.011(7) 0.015(6)
C24 0.056(7) 0.050(7) 0.070(8) 0.001(5) 0.016(6) 0.003(6)
C25 0.048(6) 0.069(7) 0.055(7) -0.003(6) 0.008(6) -0.014(6)

loop_
_atom_type_symbol
_atom_type_description
_atom_type_scat_dispersion_real
_atom_type_scat_dispersion_imag
_atom_type_scat_source
C C 0.0033 0.0016
;
International Tables for Crystallography
(1992, Vol. C, Tables 4.2.6.8 and 6.1.1.4)
;
H H 0.0000 0.0000
;
International Tables for Crystallography
(1992, Vol. C, Table 6.1.1.4)
;
Se Se -0.0929 2.2259
;
International Tables for Crystallography
(1992, Vol. C, Tables 4.2.6.8 and 6.1.1.4)
;
Te Te -0.5308 1.6751
;
International Tables for Crystallography
(1992, Vol. C, Tables 4.2.6.8 and 6.1.1.4)
;
O O 0.0106 0.0060
;
International Tables for Crystallography
(1992, Vol. C, Tables 4.2.6.8 and 6.1.1.4)
;

loop_
_geom_angle_atom_site_label_1
_geom_angle_atom_site_label_2
_geom_angle_atom_site_label_3
_geom_angle
_geom_angle_publ_flag
C1 Te1 C13 95.4(4) yes
C9 Se1 C20 98.5(5) yes
C16 O1 C19 117.9(8) yes
Te1 C1 C2 118.6(7) yes
Te1 C1 C10 122.6(8) yes
C2 C1 C10 118.7(9) yes
C1 C2 C3 124.7(9) yes
C2 C3 C4 118.6(11) yes
C3 C4 C5 118.6(10) yes
C3 C4 C11 132.1(11) yes
C5 C4 C11 109.4(9) yes
C4 C5 C6 110.9(11) yes
C4 C5 C10 124.1(9) yes
C6 C5 C10 125.0(11) yes
C5 C6 C7 118.7(13) yes
C5 C6 C12 109.0(11) yes
C7 C6 C12 132.2(11) yes
C6 C7 C8 118.1(12) yes
C7 C8 C9 125.4(13) yes
Se1 C9 C8 118.2(10) yes
Se1 C9 C10 123.3(8) yes
C8 C9 C10 118.4(11) yes
C1 C10 C5 115.3(10) yes
C1 C10 C9 130.3(10) yes
C5 C10 C9 114.3(9) yes
C4 C11 C12 105.3(11) yes
C6 C12 C11 105.3(10) yes
Te1 C13 C14 120.1(7) yes
Te1 C13 C18 120.9(7) yes
C14 C13 C18 119.0(9) yes
C13 C14 C15 121.1(9) yes
C14 C15 C16 119.4(9) yes
O1 C16 C15 115.6(8) yes
O1 C16 C17 124.0(9) yes
C15 C16 C17 120.4(9) yes
C16 C17 C18 118.6(9) yes
C13 C18 C17 121.4(8) yes
Se1 C20 C21 119.0(9) yes
Se1 C20 C25 119.8(9) yes
C21 C20 C25 121.2(11) yes
C20 C21 C22 119.1(12) yes
C21 C22 C23 119.9(12) yes
C22 C23 C24 120.2(11) yes
C23 C24 C25 119.1(11) yes
C20 C25 C24 120.6(11) yes
C1 C2 H2 117.659 no
C3 C2 H2 117.638 no
C2 C3 H3 120.723 no
C4 C3 H3 120.719 no
C6 C7 H7 120.951 no
C8 C7 H7 120.949 no
C7 C8 H8 117.290 no
C9 C8 H8 117.295 no
C4 C11 H11A 110.672 no
C4 C11 H11B 110.676 no
C12 C11 H11A 110.688 no
C12 C11 H11B 110.680 no
H11A C11 H11B 108.785 no
C6 C12 H12A 110.678 no
C6 C12 H12B 110.684 no
C11 C12 H12A 110.669 no
C11 C12 H12B 110.672 no
H12A C12 H12B 108.787 no
C13 C14 H14 119.425 no
C15 C14 H14 119.441 no
C14 C15 H15 120.273 no
C16 C15 H15 120.279 no
C16 C17 H17 120.676 no
C18 C17 H17 120.693 no
C13 C18 H18 119.325 no
C17 C18 H18 119.316 no
O1 C19 H19A 109.477 no
O1 C19 H19B 109.477 no
O1 C19 H19C 109.472 no
H19A C19 H19B 109.469 no
H19A C19 H19C 109.465 no
H19B C19 H19C 109.467 no
C20 C21 H21 120.464 no
C22 C21 H21 120.480 no
C21 C22 H22 120.049 no
C23 C22 H22 120.055 no
C22 C23 H23 119.908 no
C24 C23 H23 119.902 no
C23 C24 H24 120.458 no
C25 C24 H24 120.477 no
C20 C25 H25 119.703 no
C24 C25 H25 119.693 no

loop_
_geom_bond_atom_site_label_1
_geom_bond_atom_site_label_2
_geom_bond_distance
_geom_bond_publ_flag
Te1 C1 2.157(10) yes
Te1 C13 2.133(9) yes
Se1 C9 1.925(12) yes
Se1 C20 1.934(11) yes
O1 C16 1.373(12) yes
O1 C19 1.416(13) yes
C1 C2 1.360(15) yes
C1 C10 1.447(13) yes
C2 C3 1.394(15) yes
C3 C4 1.368(14) yes
C4 C5 1.407(17) yes
C4 C11 1.507(16) yes
C5 C6 1.408(15) yes
C5 C10 1.411(16) yes
C6 C7 1.36(2) yes
C6 C12 1.51(2) yes
C7 C8 1.38(3) yes
C8 C9 1.379(17) yes
C9 C10 1.442(16) yes
C11 C12 1.520(18) yes
C13 C14 1.389(13) yes
C13 C18 1.382(13) yes
C14 C15 1.369(15) yes
C15 C16 1.398(14) yes
C16 C17 1.397(13) yes
C17 C18 1.385(14) yes
C20 C21 1.373(17) yes
C20 C25 1.381(16) yes
C21 C22 1.378(17) yes
C22 C23 1.414(18) yes
C23 C24 1.377(18) yes
C24 C25 1.378(16) yes
C2 H2 0.950 no
C3 H3 0.950 no
C7 H7 0.950 no
C8 H8 0.950 no
C11 H11A 0.990 no
C11 H11B 0.990 no
C12 H12A 0.990 no
C12 H12B 0.990 no
C14 H14 0.950 no
C15 H15 0.950 no
C17 H17 0.950 no
C18 H18 0.950 no
C19 H19A 0.980 no
C19 H19B 0.980 no
C19 H19C 0.980 no
C21 H21 0.950 no
C22 H22 0.950 no
C23 H23 0.950 no
C24 H24 0.950 no
C25 H25 0.950 no

loop_
_geom_contact_atom_site_label_1
_geom_contact_atom_site_label_2
_geom_contact_distance
_geom_contact_publ_flag
_geom_contact_site_symmetry_2
Te1 Se1 3.2132(15) no .
Se1 C1 3.473(11) no .
C1 C4 2.823(15) no .
C2 C5 2.707(14) no .
C2 C13 3.150(13) no .
C2 C18 3.581(13) no .
C3 C6 3.592(16) no .
C3 C10 2.852(16) no .
C4 C7 3.581(18) no .
C5 C8 2.681(19) no .
C6 C9 2.817(18) no .
C7 C10 2.868(16) no .
C8 C20 3.529(18) no .
C9 C25 3.456(16) no .
C13 C16 2.774(14) no .
C14 C17 2.777(14) no .
C15 C18 2.768(13) no .
C17 C19 2.821(15) no .
C20 C23 2.750(16) no .
C21 C24 2.794(17) no .
C22 C25 2.758(18) no .
Te1 Te1 3.5793(13) no 3_667
O1 C7 3.428(15) no 4_555
O1 C21 3.488(14) no 3_667
C4 C7 3.585(17) no 3_557
C5 C6 3.567(15) no 3_557
C6 C5 3.567(15) no 3_557
C7 O1 3.428(15) no 4_454
C7 C4 3.585(17) no 3_557
C11 C12 3.492(19) no 3_457
C12 C11 3.492(19) no 3_457
C14 C19 3.564(16) no 2_547
C15 C19 3.454(15) no 2_547
C15 C20 3.492(15) no 3_667
C15 C21 3.542(15) no 3_667
C16 C21 3.548(15) no 3_667
C17 C25 3.524(15) no 3_567
C19 C14 3.564(16) no 2_557
C19 C15 3.454(15) no 2_557
C20 C15 3.492(15) no 3_667
C21 O1 3.488(14) no 3_667
C21 C15 3.542(15) no 3_667
C21 C16 3.548(15) no 3_667
C25 C17 3.524(15) no 3_567
Te1 H2 3.0248 no .
Te1 H14 3.0972 no .
Te1 H18 3.1082 no .
Te1 H25 3.2631 no .
Se1 H8 2.8565 no .
Se1 H21 2.9250 no .
Se1 H25 2.9409 no .
O1 H15 2.5040 no .
O1 H17 2.6691 no .
C1 H3 3.2839 no .
C1 H25 3.3958 no .
C3 H11A 2.9380 no .
C3 H11B 2.9440 no .
C4 H2 3.2193 no .
C4 H12A 3.0789 no .
C4 H12B 3.0686 no .
C5 H3 3.2545 no .
C5 H7 3.2483 no .
C5 H11A 3.0384 no .
C5 H11B 3.0398 no .
C5 H12A 3.0487 no .
C5 H12B 3.0313 no .
C6 H8 3.1892 no .
C6 H11A 3.0840 no .
C6 H11B 3.0738 no .
C7 H12A 2.9443 no .
C7 H12B 2.9344 no .
C9 H7 3.2960 no .
C9 H25 3.3047 no .
C10 H2 3.2697 no .
C10 H8 3.2736 no .
C10 H25 3.4381 no .
C11 H3 2.8789 no .
C12 H7 2.8773 no .
C13 H2 2.4905 no .
C13 H15 3.2594 no .
C13 H17 3.2699 no .
C14 H2 3.1379 no .
C14 H18 3.2448 no .
C15 H17 3.2849 no .
C16 H14 3.2472 no .
C16 H18 3.2507 no .
C16 H19A 2.6229 no .
C16 H19B 2.6284 no .
C16 H19C 3.2025 no .
C17 H2 3.5876 no .
C17 H15 3.2826 no .
C17 H19A 2.7794 no .
C17 H19B 2.7266 no .
C18 H2 2.7972 no .
C18 H14 3.2446 no .
C19 H17 2.5351 no .
C20 H8 3.4354 no .
C20 H22 3.2317 no .
C20 H24 3.2558 no .
C21 H23 3.2718 no .
C21 H25 3.2507 no .
C22 H24 3.2817 no .
C23 H21 3.2802 no .
C23 H25 3.2332 no .
C24 H22 3.2739 no .
C25 H21 3.2564 no .
C25 H23 3.2346 no .
H2 H3 2.3198 no .
H2 H14 3.5176 no .
H2 H18 3.0026 no .
H3 H11A 2.9948 no .
H3 H11B 3.0064 no .
H7 H8 2.3024 no .
H7 H12A 3.0063 no .
H7 H12B 2.9966 no .
H8 H21 3.4311 no .
H11A H12A 2.7382 no .
H11A H12B 2.2195 no .
H11B H12A 2.2194 no .
H11B H12B 2.7453 no .
H14 H15 2.3148 no .
H17 H18 2.3352 no .
H17 H19A 2.3856 no .
H17 H19B 2.2571 no .
H17 H19C 3.5046 no .
H21 H22 2.3359 no .
H22 H23 2.3637 no .
H23 H24 2.3320 no .
H24 H25 2.3304 no .
Te1 H11A 3.2469 no 1_655
Se1 H11A 3.2260 no 1_655
Se1 H11B 3.5248 no 3_557
Se1 H12B 3.0526 no 1_655
Se1 H23 3.3199 no 2_546
O1 H7 2.6019 no 4_555
O1 H8 3.3515 no 4_555
O1 H21 3.2296 no 3_667
O1 H24 3.4823 no 4_565
C1 H12A 3.0846 no 3_557
C1 H18 3.0830 no 3_567
C2 H18 2.9766 no 3_567
C2 H19C 3.3223 no 2_547
C2 H25 3.5476 no 3_567
C3 H18 2.9091 no 3_567
C4 H18 2.9040 no 3_567
C5 H12A 3.4376 no 3_557
C5 H17 3.0334 no 3_567
C5 H18 2.9548 no 3_567
C6 H17 3.1114 no 3_567
C7 H11B 3.5294 no 3_557
C7 H15 3.4749 no 4_454
C7 H17 3.1821 no 3_567
C7 H19B 3.3946 no 3_567
C8 H11B 2.8883 no 3_557
C8 H15 3.0223 no 4_454
C8 H17 3.1921 no 3_567
C9 H11B 2.9457 no 3_557
C9 H12A 3.0918 no 3_557
C9 H17 3.1706 no 3_567
C10 H12A 2.8663 no 3_557
C10 H17 3.1122 no 3_567
C10 H18 3.0719 no 3_567
C11 H11A 3.5413 no 3_457
C11 H11B 3.5270 no 3_457
C11 H12A 3.1654 no 3_457
C11 H12B 3.2048 no 3_457
C12 H11A 3.1419 no 3_457
C12 H11B 3.1258 no 3_457
C12 H23 3.5068 no 2_446
C13 H19C 3.5500 no 2_547
C14 H19A 3.5060 no 2_547
C14 H19C 2.8978 no 2_547
C15 H8 3.1892 no 4_555
C15 H19A 3.3913 no 2_547
C15 H19B 3.3399 no 2_547
C15 H19C 3.0629 no 2_547
C16 H7 3.5524 no 4_555
C16 H21 3.5289 no 3_667
C16 H24 3.5346 no 3_567
C17 H25 3.3863 no 3_567
C18 H25 3.5057 no 3_567
C19 H7 3.2686 no 4_555
C19 H14 3.4879 no 2_557
C19 H15 3.2943 no 2_557
C19 H24 2.9121 no 4_565
C20 H19A 3.1764 no 3_567
C21 H14 3.4286 no 4_454
C21 H15 3.4441 no 3_667
C21 H15 3.5472 no 4_454
C21 H19A 3.0588 no 3_567
C22 H8 3.2173 no 2_556
C22 H14 3.2550 no 4_454
C22 H15 3.3479 no 3_667
C22 H19A 2.9842 no 3_567
C23 H8 3.4381 no 2_556
C23 H12B 3.4870 no 2_456
C23 H15 3.4901 no 3_667
C23 H19A 3.0275 no 3_567
C23 H19B 3.3750 no 4_464
C23 H21 3.1701 no 2_556
C24 H2 3.5647 no 3_567
C24 H19A 3.1427 no 3_567
C24 H19B 3.1789 no 4_464
C24 H19C 3.5118 no 4_464
C24 H21 3.1189 no 2_556
C25 H2 3.5806 no 3_567
C25 H17 3.3520 no 3_567
C25 H19A 3.2090 no 3_567
H2 C24 3.5647 no 3_567
H2 C25 3.5806 no 3_567
H2 H18 3.5199 no 3_567
H2 H19C 2.8493 no 2_547
H2 H24 2.9225 no 3_567
H2 H25 2.9450 no 3_567
H3 H14 3.3135 no 1_455
H3 H18 3.4186 no 3_567
H3 H22 2.9388 no 4_455
H3 H24 3.0595 no 3_567
H3 H25 3.1891 no 3_567
H7 O1 2.6019 no 4_454
H7 C16 3.5524 no 4_454
H7 C19 3.2686 no 4_454
H7 H15 3.2095 no 4_454
H7 H19A 3.5257 no 4_454
H7 H19B 3.3485 no 3_567
H7 H19C 3.0510 no 4_454
H7 H23 3.1908 no 2_446
H8 O1 3.3515 no 4_454
H8 C15 3.1892 no 4_454
H8 C22 3.2173 no 2_546
H8 C23 3.4381 no 2_546
H8 H11B 2.9591 no 3_557
H8 H15 2.2893 no 4_454
H8 H22 2.9904 no 2_546
H8 H23 3.3742 no 2_546
H11A Te1 3.2469 no 1_455
H11A Se1 3.2260 no 1_455
H11A C11 3.5413 no 3_457
H11A C12 3.1419 no 3_457
H11A H11B 3.2475 no 3_457
H11A H12A 2.5679 no 3_457
H11A H12B 3.0686 no 3_457
H11B Se1 3.5248 no 3_557
H11B C7 3.5294 no 3_557
H11B C8 2.8883 no 3_557
H11B C9 2.9457 no 3_557
H11B C11 3.5270 no 3_457
H11B C12 3.1258 no 3_457
H11B H8 2.9591 no 3_557
H11B H11A 3.2475 no 3_457
H11B H12A 3.0109 no 3_457
H11B H12B 2.5894 no 3_457
H11B H22 2.9491 no 4_455
H12A C1 3.0846 no 3_557
H12A C5 3.4376 no 3_557
H12A C9 3.0918 no 3_557
H12A C10 2.8663 no 3_557
H12A C11 3.1654 no 3_457
H12A H11A 2.5679 no 3_457
H12A H11B 3.0109 no 3_457
H12A H12B 3.5502 no 3_457
H12B Se1 3.0526 no 1_455
H12B C11 3.2048 no 3_457
H12B C23 3.4870 no 2_446
H12B H11A 3.0686 no 3_457
H12B H11B 2.5894 no 3_457
H12B H12A 3.5502 no 3_457
H12B H22 3.4105 no 2_446
H12B H23 2.6761 no 2_446
H14 C19 3.4879 no 2_547
H14 C21 3.4286 no 4_555
H14 C22 3.2550 no 4_555
H14 H3 3.3135 no 1_655
H14 H19A 3.2334 no 2_547
H14 H19C 2.8888 no 2_547
H14 H21 3.1717 no 4_555
H14 H22 2.8547 no 4_555
H15 C7 3.4749 no 4_555
H15 C8 3.0223 no 4_555
H15 C19 3.2943 no 2_547
H15 C21 3.4441 no 3_667
H15 C21 3.5472 no 4_555
H15 C22 3.3479 no 3_667
H15 C23 3.4901 no 3_667
H15 H7 3.2095 no 4_555
H15 H8 2.2893 no 4_555
H15 H19A 3.0216 no 2_547
H15 H19B 3.1428 no 2_547
H15 H19C 3.1621 no 2_547
H15 H21 3.1924 no 4_555
H17 C5 3.0334 no 3_567
H17 C6 3.1114 no 3_567
H17 C7 3.1821 no 3_567
H17 C8 3.1921 no 3_567
H17 C9 3.1706 no 3_567
H17 C10 3.1122 no 3_567
H17 C25 3.3520 no 3_567
H17 H25 3.2858 no 3_567
H18 C1 3.0830 no 3_567
H18 C2 2.9766 no 3_567
H18 C3 2.9091 no 3_567
H18 C4 2.9040 no 3_567
H18 C5 2.9548 no 3_567
H18 C10 3.0719 no 3_567
H18 H2 3.5199 no 3_567
H18 H3 3.4186 no 3_567
H18 H25 3.5071 no 3_567
H19A C14 3.5060 no 2_557
H19A C15 3.3913 no 2_557
H19A C20 3.1764 no 3_567
H19A C21 3.0588 no 3_567
H19A C22 2.9842 no 3_567
H19A C23 3.0275 no 3_567
H19A C24 3.1427 no 3_567
H19A C25 3.2090 no 3_567
H19A H7 3.5257 no 4_555
H19A H14 3.2334 no 2_557
H19A H15 3.0216 no 2_557
H19A H21 3.5557 no 3_567
H19A H22 3.4599 no 3_567
H19A H23 3.5230 no 3_567
H19B C7 3.3946 no 3_567
H19B C15 3.3399 no 2_557
H19B C23 3.3750 no 4_565
H19B C24 3.1789 no 4_565
H19B H7 3.3485 no 3_567
H19B H15 3.1428 no 2_557
H19B H21 3.4886 no 3_667
H19B H23 2.8787 no 4_565
H19B H24 2.4771 no 4_565
H19C C2 3.3223 no 2_557
H19C C13 3.5500 no 2_557
H19C C14 2.8978 no 2_557
H19C C15 3.0629 no 2_557
H19C C24 3.5118 no 4_565
H19C H2 2.8493 no 2_557
H19C H7 3.0510 no 4_555
H19C H14 2.8888 no 2_557
H19C H15 3.1621 no 2_557
H19C H24 2.5934 no 4_565
H21 O1 3.2296 no 3_667
H21 C16 3.5289 no 3_667
H21 C23 3.1701 no 2_546
H21 C24 3.1189 no 2_546
H21 H14 3.1717 no 4_454
H21 H15 3.1924 no 4_454
H21 H19A 3.5557 no 3_567
H21 H19B 3.4886 no 3_667
H21 H23 2.9713 no 2_546
H21 H24 2.8920 no 2_546
H22 H3 2.9388 no 4_554
H22 H8 2.9904 no 2_556
H22 H11B 2.9491 no 4_554
H22 H12B 3.4105 no 2_456
H22 H14 2.8547 no 4_454
H22 H19A 3.4599 no 3_567
H23 Se1 3.3199 no 2_556
H23 C12 3.5068 no 2_456
H23 H7 3.1908 no 2_456
H23 H8 3.3742 no 2_556
H23 H12B 2.6761 no 2_456
H23 H19A 3.5230 no 3_567
H23 H19B 2.8787 no 4_464
H23 H21 2.9713 no 2_556
H24 O1 3.4823 no 4_464
H24 C16 3.5346 no 3_567
H24 C19 2.9121 no 4_464
H24 H2 2.9225 no 3_567
H24 H3 3.0595 no 3_567
H24 H19B 2.4771 no 4_464
H24 H19C 2.5934 no 4_464
H24 H21 2.8920 no 2_556
H25 C2 3.5476 no 3_567
H25 C17 3.3863 no 3_567
H25 C18 3.5057 no 3_567
H25 H2 2.9450 no 3_567
H25 H3 3.1891 no 3_567
H25 H17 3.2858 no 3_567
H25 H18 3.5071 no 3_567

loop_
_geom_torsion_atom_site_label_1
_geom_torsion_atom_site_label_2
_geom_torsion_atom_site_label_3
_geom_torsion_atom_site_label_4
_geom_torsion
_geom_torsion_publ_flag
C1 Te1 C13 C14 98.5(6) no
C1 Te1 C13 C18 -85.0(7) no
C13 Te1 C1 C2 2.5(7) no
C13 Te1 C1 C10 -174.8(6) no
C9 Se1 C20 C21 -109.3(7) no
C9 Se1 C20 C25 70.1(8) no
C20 Se1 C9 C8 79.1(8) no
C20 Se1 C9 C10 -99.3(8) no
C19 O1 C16 C15 -173.0(8) no
C19 O1 C16 C17 5.4(13) no
Te1 C1 C2 C3 -176.8(6) no
Te1 C1 C10 C5 175.8(5) no
Te1 C1 C10 C9 -2.8(13) no
C2 C1 C10 C5 -1.5(12) no
C2 C1 C10 C9 179.9(8) no
C10 C1 C2 C3 0.6(14) no
C1 C2 C3 C4 0.6(14) no
C2 C3 C4 C5 -0.8(14) no
C2 C3 C4 C11 180.0(9) no
C3 C4 C5 C6 179.6(8) no
C3 C4 C5 C10 -0.1(15) no
C3 C4 C11 C12 179.4(10) no
C5 C4 C11 C12 0.1(11) no
C11 C4 C5 C6 -1.0(11) no
C11 C4 C5 C10 179.2(8) no
C4 C5 C6 C7 179.5(9) no
C4 C5 C6 C12 1.6(12) no
C4 C5 C10 C1 1.3(14) no
C4 C5 C10 C9 -179.9(8) no
C6 C5 C10 C1 -178.4(9) no
C6 C5 C10 C9 0.5(14) no
C10 C5 C6 C7 -0.8(16) no
C10 C5 C6 C12 -178.7(9) no
C5 C6 C7 C8 1.5(17) no
C5 C6 C12 C11 -1.4(11) no
C7 C6 C12 C11 -179.0(12) no
C12 C6 C7 C8 178.9(11) no
C6 C7 C8 C9 -2.1(19) no
C7 C8 C9 Se1 -176.7(11) no
C7 C8 C9 C10 1.8(18) no
Se1 C9 C10 C1 -3.8(15) no
Se1 C9 C10 C5 177.6(6) no
C8 C9 C10 C1 177.8(10) no
C8 C9 C10 C5 -0.9(14) no
C4 C11 C12 C6 0.8(11) no
Te1 C13 C14 C15 178.3(6) no
Te1 C13 C18 C17 -179.0(6) no
C14 C13 C18 C17 -2.5(14) no
C18 C13 C14 C15 1.7(14) no
C13 C14 C15 C16 -0.5(15) no
C14 C15 C16 O1 178.4(9) no
C14 C15 C16 C17 -0.1(14) no
O1 C16 C17 C18 -178.9(8) no
C15 C16 C17 C18 -0.6(14) no
C16 C17 C18 C13 1.9(14) no
Se1 C20 C21 C22 -178.8(7) no
Se1 C20 C25 C24 179.5(7) no
C21 C20 C25 C24 -1.1(16) no
C25 C20 C21 C22 1.8(16) no
C20 C21 C22 C23 -1.2(17) no
C21 C22 C23 C24 -0.1(18) no
C22 C23 C24 C25 0.7(17) no
C23 C24 C25 C20 -0.2(16) no
